data_1565990
loop_
_publ_author_name
'Dissem, Nour'
'Ferhi, Najmeddine'
'Maris, Thierry'
'Duong, Adam'

_publ_section_title
;
 Design, structural characterization and Hirshfeld surface analysis of
 Ni(II) and Zn(II) coordination polymers using mixed linker synthetic
 strategy based on tetratopic and macrocyclic N-donor ligands
;
_journal_name_full 'Journal of Molecular Structure'
_journal_page_first 132317
_journal_paper_doi 10.1016/j.molstruc.2021.132317
_journal_volume 1254
_journal_year 2022
_chemical_formula_moiety 'C37 H47 N6 O8 Zn1.5, H2 O'
_chemical_formula_sum 'C37 H49 N6 O9 Zn1.5'
_chemical_formula_weight 819.930
_space_group_crystal_system triclinic
_space_group_IT_number 2
_space_group_name_Hall '-P 1'
_space_group_name_H-M_alt 'P -1'
_symmetry_Int_Tables_number 2
_atom_sites_solution_primary iterative
_audit_contact_author_name
;
;
_audit_creation_date 2020-12-02
_audit_creation_method
;
Olex2 1.3
(compiled 2020.11.12 svn.r5f609507 for OlexSys, GUI svn.r6226)
;
_cell_angle_alpha 91.260(2)
_cell_angle_beta 99.324(2)
_cell_angle_gamma 111.144(3)
_cell_formula_units_Z 2
_cell_length_a 9.8822(3)
_cell_length_b 10.8076(4)
_cell_length_c 19.0586(4)
_cell_measurement_reflns_used 4342
_cell_measurement_temperature 293(2)
_cell_measurement_theta_max 71.5070
_cell_measurement_theta_min 4.4100
_cell_volume 1866.23(11)
_computing_cell_refinement 'CrysAlisPro 1.171.40.84a (Rigaku OD, 2020)'
_computing_data_collection 'CrysAlisPro 1.171.40.84a (Rigaku OD, 2020)'
_computing_data_reduction 'CrysAlisPro 1.171.40.84a (Rigaku OD, 2020)'
_computing_molecular_graphics 'Olex2 1.3 (Dolomanov et al., 2009)'
_computing_publication_material 'Olex2 1.3 (Dolomanov et al., 2009)'
_computing_structure_refinement 'olex2.refine 1.3 (Bourhis et al., 2015)'
_computing_structure_solution 'olex2.solve 1.3 (Bourhis et al., 2015)'
_diffrn_ambient_temperature 293(2)
_diffrn_detector_area_resol_mean 8.0715
_diffrn_detector_type EosS2
_diffrn_measured_fraction_theta_full 0.9985
_diffrn_measured_fraction_theta_max 0.9753
_diffrn_measurement_details
;
List of Runs (angles in degrees, time in seconds):

  # Type    Start    End  Width  t~exp~   \w     \q     \k     \f   Frames
--------------------------------------------------------------------------
  1  \w    -52.00  -5.00   1.00   10.00    --  -37.29  54.00-139.00   47
  2  \w    -99.00 -58.00   1.00   10.00    --  -37.29 -54.00  76.00   41
  3  \w    -14.00  13.00   1.00   10.00    --   37.29 -54.00  76.00   27
  4  \w     39.00  64.00   1.00   10.00    --   37.29  54.00-139.00   25
  5  \w     42.00 113.00   1.00   10.00    --  107.40 -54.00  76.00   71
  6  \w     98.00 174.00   1.00   10.00    --  107.40  54.00-139.00   76
  7  \w    -26.00  27.00   1.00   10.00    --  -37.29  57.00-120.00   53
  8  \w     -8.00  44.00   1.00   10.00    --   37.29 -57.00 -30.00   52
  9  \w     17.00  51.00   1.00   10.00    --   37.29 -54.00  76.00   34
 10  \w     59.00  89.00   1.00   10.00    --   37.29-125.00-180.00   30
 11  \w     28.00  81.00   1.00   10.00    --   37.29-125.00 120.00   53
 12  \w     23.00 103.00   1.00   10.00    --   37.29  57.00 -60.00   80
 13  \w     21.00  63.00   1.00   10.00    --   37.29 -19.00 -60.00   42
 14  \w    -29.00   2.00   1.00   10.00    --   37.29 -19.00 -60.00   31
 15  \w     41.00  74.00   1.00   10.00    --   37.29 -99.00 -60.00   33
 16  \w     42.00  97.00   1.00   10.00    --  107.40 -45.00 -30.00   55
 17  \w    135.00 166.00   1.00   10.00    --  107.40  61.00 150.00   31
 18  \w     92.00 131.00   1.00   10.00    --  107.40  61.00 150.00   39
 19  \w    112.00 172.00   1.00   10.00    --  107.40  77.00   0.00   60
 20  \w     40.00 138.00   1.00   10.00    --  107.40 -15.00-150.00   98
 21  \w     39.00  68.00   1.00   10.00    --  107.40-111.00   0.00   29
 22  \w     97.00 172.00   1.00   10.00    --  107.40  45.00 -90.00   75
 23  \w     40.00 109.00   1.00   10.00    --  107.40-111.00 -30.00   69
 24  \w    102.00 127.00   1.00   10.00    --  107.40 -30.00 120.00   25
 25  \w     49.00  82.00   1.00   10.00    --  107.40 -30.00 120.00   33
 26  \w     40.00 109.00   1.00   10.00    --  107.40-111.00 120.00   69
 27  \w     65.00  90.00   1.00   10.00    --  107.40 178.00 150.00   25
 28  \w     59.00  98.00   1.00   10.00    --  107.40 -94.00-180.00   39
 29  \w     55.00 109.00   1.00   10.00    --  107.40-111.00-120.00   54
 30  \w     45.00  95.00   1.00   10.00    --  107.40 -94.00   0.00   50
 31  \w     66.00 108.00   1.00   10.00    --  107.40-111.00  90.00   42
 32  \w     41.00 102.00   1.00   10.00    --  107.40 -77.00-120.00   61
;
_diffrn_measurement_device 'four-circle diffractometer'
_diffrn_measurement_device_type 'New Gemini, Dual, Cu at home/near, EosS2'
_diffrn_measurement_method '\w scans'
_diffrn_radiation_type 'Cu K\a'
_diffrn_radiation_wavelength 1.54184
_diffrn_reflns_av_R_equivalents 0.0359
_diffrn_reflns_av_unetI/netI 0.0511
_diffrn_reflns_Laue_measured_fraction_full 0.9985
_diffrn_reflns_Laue_measured_fraction_max 0.9753
_diffrn_reflns_limit_h_max 12
_diffrn_reflns_limit_h_min -12
_diffrn_reflns_limit_k_max 13
_diffrn_reflns_limit_k_min -12
_diffrn_reflns_limit_l_max 16
_diffrn_reflns_limit_l_min -23
_diffrn_reflns_number 14335
_diffrn_reflns_point_group_measured_fraction_full 0.9985
_diffrn_reflns_point_group_measured_fraction_max 0.9753
_diffrn_reflns_theta_full 67.6840
_diffrn_reflns_theta_max 72.24
_diffrn_reflns_theta_min 4.40
_exptl_absorpt_coefficient_mu 1.776
_exptl_absorpt_correction_T_max 1.00000
_exptl_absorpt_correction_T_min 0.76864
_exptl_absorpt_correction_type multi-scan
_exptl_absorpt_process_details
;
CrysAlisPro 1.171.40.84a (Rigaku Oxford Diffraction, 2020)
Empirical absorption correction using spherical harmonics,
implemented in SCALE3 ABSPACK scaling algorithm.
;
_exptl_crystal_density_diffrn 1.459
_exptl_crystal_description prism
_exptl_crystal_F_000 857.930
_exptl_crystal_size_max 0.22
_exptl_crystal_size_mid 0.18
_exptl_crystal_size_min 0.14
_refine_diff_density_max 1.1729
_refine_diff_density_min -0.6265
_refine_diff_density_rms 0.1024
_refine_ls_d_res_high 0.8095
_refine_ls_d_res_low 10.0414
_refine_ls_goodness_of_fit_ref 1.0478
_refine_ls_hydrogen_treatment constr
_refine_ls_matrix_type full
_refine_ls_number_constraints 82
_refine_ls_number_parameters 488
_refine_ls_number_reflns 7185
_refine_ls_number_restraints 0
_refine_ls_restrained_S_all 1.0478
_refine_ls_R_factor_all 0.0628
_refine_ls_R_factor_gt 0.0478
_refine_ls_shift/su_max 0.0388
_refine_ls_shift/su_mean 0.0004
_refine_ls_structure_factor_coef Fsqd
_refine_ls_weighting_details 'w=1/[\s^2^(Fo^2^)+(0.0632P)^2^+1.2078P] where P=(Fo^2^+2Fc^2^)/3'
_refine_ls_weighting_scheme calc
_refine_ls_wR_factor_gt 0.1209
_refine_ls_wR_factor_ref 0.1306
_reflns_Friedel_coverage 0.0
_reflns_limit_h_max 12
_reflns_limit_h_min -12
_reflns_limit_k_max 13
_reflns_limit_k_min -13
_reflns_limit_l_max 23
_reflns_limit_l_min 0
_reflns_number_gt 5707
_reflns_number_total 7185
_reflns_threshold_expression I>=2u(I)
_cod_data_source_file cmpd4.cif
_cod_data_source_block adanour
_cod_database_code 1565990

loop_
_space_group_symop_id
_space_group_symop_operation_xyz
1 x,y,z
2 -x,-y,-z

loop_
_atom_site_label
_atom_site_type_symbol
_atom_site_fract_x
_atom_site_fract_y
_atom_site_fract_z
_atom_site_U_iso_or_equiv
_atom_site_adp_type
_atom_site_occupancy
_atom_site_site_symmetry_order
_atom_site_refinement_flags_posn
_atom_site_refinement_flags_adp
_atom_site_refinement_flags_occupancy
_atom_site_disorder_group
Zn1 Zn 1.5 1.0 1.0 0.02215(15) Uani 1.000000 2 S T P 1
Zn2 Zn 0.74084(4) 0.48693(4) 0.72577(2) 0.02262(12) Uani 1.000000 1 . . . 1
O1 O 1.4138(2) 0.9406(2) 0.88095(10) 0.0226(4) Uani 1.000000 1 . . . .
O6 O 0.4882(2) 0.3029(2) 0.84796(11) 0.0281(5) Uani 1.000000 1 . . . .
O3 O 0.9525(2) 0.6398(2) 0.72015(11) 0.0247(5) Uani 1.000000 1 . . . .
O5 O 0.5248(2) 0.3223(2) 0.73548(11) 0.0278(5) Uani 1.000000 1 . . . .
O2 O 1.6192(2) 1.0315(2) 0.83664(11) 0.0301(5) Uani 1.000000 1 . . . .
O7 O -0.0436(2) 0.0658(2) 0.87986(11) 0.0303(5) Uani 1.000000 1 . . . .
O4 O 0.9624(3) 0.6062(2) 0.60501(11) 0.0364(6) Uani 1.000000 1 . . . .
O8 O -0.2059(2) -0.0451(3) 0.78223(12) 0.0353(6) Uani 1.000000 1 . . . .
H8 H -0.2658(5) -0.021(3) 0.7980(16) 0.0529(9) Uiso 1.000000 1 GR . . .
N1 N 1.2796(3) 0.9062(3) 1.00884(12) 0.0228(5) Uani 1.000000 1 . . . .
H1 H 1.2757(3) 0.9050(3) 1.05620(12) 0.0274(7) Uiso 1.000000 1 R . . .
N2 N 1.4483(3) 1.1711(3) 0.98436(13) 0.0228(5) Uani 1.000000 1 . . . .
H2 H 1.4378(3) 1.1813(3) 0.93676(13) 0.0274(6) Uiso 1.000000 1 R . . .
N5 N 0.6644(3) 0.4404(3) 0.61669(13) 0.0258(6) Uani 1.000000 1 . . . .
H5 H 0.7305(3) 0.5001(3) 0.59410(13) 0.0309(7) Uiso 1.000000 1 R . . .
N3 N 0.6489(3) 0.6323(3) 0.73915(14) 0.0264(6) Uani 1.000000 1 . . . .
H3 H 0.7156(3) 0.7119(3) 0.73104(14) 0.0316(7) Uiso 1.000000 1 R . . .
N4 N 0.7913(3) 0.5075(3) 0.83809(13) 0.0272(6) Uani 1.000000 1 . . . .
H4 H 0.7192(3) 0.4399(3) 0.85345(13) 0.0326(7) Uiso 1.000000 1 R . . .
N6 N 0.8131(3) 0.3266(3) 0.71928(15) 0.0293(6) Uani 1.000000 1 . . . .
H6 H 0.7443(3) 0.2546(3) 0.73354(15) 0.0352(7) Uiso 1.000000 1 R . . .
C19 C 1.3959(3) 0.9095(3) 0.75535(15) 0.0186(6) Uani 1.000000 1 . . . .
C21 C 1.4597(3) 0.9512(3) 0.69536(14) 0.0180(6) Uani 1.000000 1 . . . .
H21 H 1.5564(3) 1.0119(3) 0.70132(14) 0.0216(7) Uiso 1.000000 1 R . . .
C17 C 1.1723(3) 0.7652(3) 0.67812(15) 0.0192(6) Uani 1.000000 1 . . . .
C25 C 1.5881(3) 0.9721(3) 0.55670(14) 0.0183(6) Uani 1.000000 1 . . . .
H25 H 1.6481(3) 0.9537(3) 0.59454(14) 0.0220(7) Uiso 1.000000 1 R . . .
C24 C 1.4429(3) 0.9524(3) 0.56141(14) 0.0167(6) Uani 1.000000 1 . . . .
C26 C 1.3554(3) 0.9809(3) 0.50380(14) 0.0181(6) Uani 1.000000 1 . . . .
H26 H 1.2580(3) 0.9682(3) 0.50595(14) 0.0217(7) Uiso 1.000000 1 R . . .
C22 C 1.3797(3) 0.9026(3) 0.62654(14) 0.0175(6) Uani 1.000000 1 . . . .
C36 C -0.0470(3) -0.0980(3) 0.54602(15) 0.0211(6) Uani 1.000000 1 . . . .
H36 H -0.0788(3) -0.1636(3) 0.57686(15) 0.0253(7) Uiso 1.000000 1 R . . .
C32 C 0.2438(3) 0.1461(3) 0.68093(15) 0.0201(6) Uani 1.000000 1 . . . .
H32 H 0.3117(3) 0.1769(3) 0.65069(15) 0.0242(7) Uiso 1.000000 1 R . . .
C18 C 1.2517(3) 0.8181(3) 0.74643(14) 0.0190(6) Uani 1.000000 1 . . . .
H18 H 1.2079(3) 0.7922(3) 0.78610(14) 0.0229(7) Uiso 1.000000 1 R . . .
C30 C 0.0422(3) 0.0547(3) 0.77122(15) 0.0205(6) Uani 1.000000 1 . . . .
C37 C -0.0938(3) -0.1287(3) 0.47338(15) 0.0212(6) Uani 1.000000 1 . . . .
H37 H -0.1563(3) -0.2147(3) 0.45561(15) 0.0254(7) Uiso 1.000000 1 R . . .
C28 C 0.2895(3) 0.1826(3) 0.75359(15) 0.0191(6) Uani 1.000000 1 . . . .
C29 C 0.1881(3) 0.1374(3) 0.79888(15) 0.0201(6) Uani 1.000000 1 . . . .
H29 H 0.2173(3) 0.1622(3) 0.84763(15) 0.0241(7) Uiso 1.000000 1 R . . .
C35 C 0.0474(3) 0.0303(3) 0.57389(15) 0.0195(6) Uani 1.000000 1 . . . .
C23 C 1.2374(3) 0.8083(3) 0.61877(14) 0.0184(6) Uani 1.000000 1 . . . .
H23 H 1.1845(3) 0.7733(3) 0.57326(14) 0.0221(7) Uiso 1.000000 1 R . . .
C31 C -0.0704(3) 0.0254(3) 0.81763(16) 0.0252(7) Uani 1.000000 1 . . . .
C34 C -0.0009(3) 0.0173(3) 0.69845(15) 0.0212(6) Uani 1.000000 1 . . . .
H34 H -0.0973(3) -0.0396(3) 0.68048(15) 0.0255(7) Uiso 1.000000 1 R . . .
C20 C 1.4819(3) 0.9642(3) 0.82969(15) 0.0208(6) Uani 1.000000 1 . . . .
C33 C 0.0983(3) 0.0639(3) 0.65184(15) 0.0190(6) Uani 1.000000 1 . . . .
C27 C 0.4475(3) 0.2762(3) 0.78226(16) 0.0229(6) Uani 1.000000 1 . . . .
C16 C 1.0162(3) 0.6624(3) 0.66662(16) 0.0234(6) Uani 1.000000 1 . . . .
C4 C 1.3011(4) 1.1376(4) 1.00439(16) 0.0294(7) Uani 1.000000 1 . . . .
H4a H 1.3123(4) 1.1509(4) 1.05582(16) 0.0353(9) Uiso 1.000000 1 R . . .
H4b H 1.2544(4) 1.1961(4) 0.98300(16) 0.0353(9) Uiso 1.000000 1 R . . .
C2 C 1.2070(3) 0.7681(3) 0.97665(16) 0.0279(7) Uani 1.000000 1 . . . .
H2a H 1.1968(3) 0.7682(3) 0.92517(16) 0.0335(8) Uiso 1.000000 1 R . . .
H2b H 1.1086(3) 0.7314(3) 0.98788(16) 0.0335(8) Uiso 1.000000 1 R . . .
C13 C 0.5198(4) 0.4489(3) 0.59150(16) 0.0273(7) Uani 1.000000 1 . . . .
H13a H 0.4950(4) 0.4314(3) 0.53997(16) 0.0328(8) Uiso 1.000000 1 R . . .
H13b H 0.4454(4) 0.3810(3) 0.61163(16) 0.0328(8) Uiso 1.000000 1 R . . .
C3 C 1.2050(3) 0.9942(3) 0.97917(16) 0.0275(7) Uani 1.000000 1 . . . .
H3a H 1.1108(3) 0.9716(3) 0.99463(16) 0.0330(8) Uiso 1.000000 1 R . . .
H3b H 1.1867(3) 0.9824(3) 0.92744(16) 0.0330(8) Uiso 1.000000 1 R . . .
C10 C 0.6375(4) 0.6392(4) 0.81517(17) 0.0308(7) Uani 1.000000 1 . . . .
H10a H 0.6268(4) 0.7219(4) 0.82841(17) 0.0370(9) Uiso 1.000000 1 R . . .
H10b H 0.5512(4) 0.5659(4) 0.82343(17) 0.0370(9) Uiso 1.000000 1 R . . .
C9 C 0.7757(4) 0.6318(3) 0.86041(17) 0.0330(8) Uani 1.000000 1 . . . .
H9a H 0.7678(4) 0.6338(3) 0.91047(17) 0.0397(9) Uiso 1.000000 1 R . . .
H9b H 0.8615(4) 0.7075(3) 0.85412(17) 0.0397(9) Uiso 1.000000 1 R . . .
C8 C 0.9324(4) 0.4966(3) 0.86895(17) 0.0324(8) Uani 1.000000 1 . . . .
H8a H 1.0123(4) 0.5702(3) 0.85567(17) 0.0389(9) Uiso 1.000000 1 R . . .
H8b H 0.9441(4) 0.5041(3) 0.92058(17) 0.0389(9) Uiso 1.000000 1 R . . .
C14 C 0.6698(4) 0.3077(3) 0.60028(18) 0.0315(7) Uani 1.000000 1 . . . .
H14a H 0.5837(4) 0.2388(3) 0.61202(18) 0.0378(9) Uiso 1.000000 1 R . . .
H14b H 0.6687(4) 0.2942(3) 0.54967(18) 0.0378(9) Uiso 1.000000 1 R . . .
C15 C 0.8091(4) 0.2979(4) 0.64302(19) 0.0341(8) Uani 1.000000 1 . . . .
H15a H 0.8955(4) 0.3613(4) 0.62831(19) 0.0409(9) Uiso 1.000000 1 R . . .
H15b H 0.8095(4) 0.2092(4) 0.63455(19) 0.0409(9) Uiso 1.000000 1 R . . .
C5 C 1.5616(4) 1.2945(3) 1.02139(17) 0.0305(7) Uani 1.000000 1 . . . .
H5a H 1.5300(4) 1.3685(3) 1.01131(17) 0.0366(9) Uiso 1.000000 1 R . . .
H5b H 1.5733(4) 1.2874(3) 1.07249(17) 0.0366(9) Uiso 1.000000 1 R . . .
C1 C 1.2906(4) 0.6784(3) 1.00221(17) 0.0329(8) Uani 1.000000 1 . . . .
H1a H 1.3077(4) 0.6855(3) 1.05397(17) 0.0394(9) Uiso 1.000000 1 R . . .
H1b H 1.2271(4) 0.5871(3) 0.98593(17) 0.0394(9) Uiso 1.000000 1 R . . .
C6 C 0.9552(4) 0.3497(4) 0.7666(2) 0.0362(8) Uani 1.000000 1 . . . .
H6a H 0.9851(4) 0.2749(4) 0.7593(2) 0.0434(10) Uiso 1.000000 1 R . . .
H6b H 1.0302(4) 0.4289(4) 0.7546(2) 0.0434(10) Uiso 1.000000 1 R . . .
C12 C 0.5172(4) 0.5855(4) 0.61218(18) 0.0338(8) Uani 1.000000 1 . . . .
H12a H 0.6058(4) 0.6534(4) 0.60205(18) 0.0406(9) Uiso 1.000000 1 R . . .
H12b H 0.4335(4) 0.5958(4) 0.58206(18) 0.0406(9) Uiso 1.000000 1 R . . .
C7 C 0.9436(4) 0.3668(4) 0.8447(2) 0.0376(8) Uani 1.000000 1 . . . .
H7a H 1.0295(4) 0.3588(4) 0.8739(2) 0.0451(10) Uiso 1.000000 1 R . . .
H7b H 0.8575(4) 0.2941(4) 0.8536(2) 0.0451(10) Uiso 1.000000 1 R . . .
C11 C 0.5075(4) 0.6106(4) 0.68987(18) 0.0335(8) Uani 1.000000 1 . . . .
H11a H 0.4299(4) 0.5348(4) 0.70313(18) 0.0402(9) Uiso 1.000000 1 R . . .
H11b H 0.4814(4) 0.6882(4) 0.69495(18) 0.0402(9) Uiso 1.000000 1 R . . .
O1W O 0.8486(4) 0.5241(4) 0.4572(2) 0.0723(10) Uani 1.000000 1 . . . .
H1Wa H 0.902(5) 0.568(5) 0.4958(18) 0.1085(15) Uiso 1.000000 1 G . . .
H1Wb H 0.900(5) 0.485(5) 0.442(3) 0.1085(15) Uiso 1.000000 1 G . . .

loop_
_atom_site_aniso_label
_atom_site_aniso_U_11
_atom_site_aniso_U_22
_atom_site_aniso_U_33
_atom_site_aniso_U_12
_atom_site_aniso_U_13
_atom_site_aniso_U_23
Zn1 0.0137(3) 0.0270(3) 0.0238(3) 0.0047(2) 0.0049(2) 0.0020(2)
Zn2 0.0202(2) 0.0289(2) 0.0166(2) 0.00685(17) 0.00266(15) 0.00002(16)
O1 0.0190(10) 0.0355(12) 0.0109(9) 0.0060(9) 0.0055(8) 0.0023(8)
O6 0.0202(11) 0.0402(13) 0.0148(10) 0.0017(10) -0.0001(8) 0.0044(9)
O3 0.0194(10) 0.0283(11) 0.0212(11) 0.0004(9) 0.0091(8) 0.0024(9)
O5 0.0206(11) 0.0380(13) 0.0159(10) -0.0000(10) 0.0040(8) 0.0048(9)
O2 0.0177(11) 0.0516(15) 0.0139(10) 0.0043(10) 0.0041(8) -0.0032(10)
O7 0.0214(11) 0.0535(15) 0.0166(11) 0.0138(11) 0.0052(9) 0.0055(10)
O4 0.0291(12) 0.0443(14) 0.0166(11) -0.0094(11) 0.0047(9) 0.0002(10)
O8 0.0187(11) 0.0530(15) 0.0291(12) 0.0056(11) 0.0096(9) -0.0072(11)
N1 0.0168(12) 0.0358(15) 0.0121(11) 0.0046(11) 0.0041(9) 0.0036(10)
N2 0.0243(13) 0.0291(14) 0.0147(12) 0.0102(11) 0.0018(10) 0.0017(10)
N5 0.0234(13) 0.0271(14) 0.0210(13) 0.0007(11) 0.0081(10) 0.0022(10)
N3 0.0255(13) 0.0274(14) 0.0252(14) 0.0074(11) 0.0072(11) 0.0039(11)
N4 0.0226(13) 0.0312(14) 0.0201(13) 0.0010(11) 0.0033(10) 0.0054(11)
N6 0.0239(14) 0.0266(14) 0.0346(15) 0.0067(12) 0.0041(12) 0.0010(12)
C19 0.0178(14) 0.0254(15) 0.0145(13) 0.0089(12) 0.0062(11) 0.0040(11)
C21 0.0135(13) 0.0249(15) 0.0150(13) 0.0061(11) 0.0028(11) 0.0028(11)
C17 0.0164(14) 0.0228(14) 0.0178(14) 0.0055(12) 0.0056(11) 0.0042(11)
C25 0.0165(14) 0.0245(15) 0.0124(13) 0.0063(12) 0.0011(10) 0.0025(11)
C24 0.0169(14) 0.0204(14) 0.0105(12) 0.0030(11) 0.0051(10) 0.0012(10)
C26 0.0144(13) 0.0241(14) 0.0154(13) 0.0061(11) 0.0043(11) 0.0008(11)
C22 0.0183(14) 0.0236(14) 0.0130(13) 0.0090(12) 0.0066(11) 0.0035(11)
C36 0.0157(13) 0.0267(15) 0.0200(14) 0.0059(12) 0.0049(11) 0.0048(12)
C32 0.0168(14) 0.0263(15) 0.0163(13) 0.0055(12) 0.0056(11) 0.0045(11)
C18 0.0190(14) 0.0261(15) 0.0134(13) 0.0079(12) 0.0071(11) 0.0057(11)
C30 0.0181(14) 0.0285(16) 0.0168(14) 0.0099(12) 0.0052(11) 0.0046(12)
C37 0.0161(14) 0.0245(15) 0.0193(14) 0.0040(12) 0.0015(11) -0.0004(12)
C28 0.0162(14) 0.0233(15) 0.0180(14) 0.0078(12) 0.0022(11) 0.0042(11)
C29 0.0199(14) 0.0268(15) 0.0137(13) 0.0089(12) 0.0024(11) 0.0038(11)
C35 0.0134(13) 0.0286(15) 0.0172(13) 0.0080(12) 0.0045(11) 0.0012(11)
C23 0.0177(14) 0.0252(15) 0.0108(13) 0.0064(12) 0.0022(10) 0.0002(11)
C31 0.0195(15) 0.0360(18) 0.0207(15) 0.0100(13) 0.0049(12) 0.0055(13)
C34 0.0138(13) 0.0286(16) 0.0198(14) 0.0054(12) 0.0048(11) 0.0024(12)
C20 0.0197(14) 0.0290(16) 0.0142(14) 0.0089(12) 0.0047(11) 0.0037(12)
C33 0.0175(14) 0.0234(14) 0.0157(14) 0.0078(12) 0.0012(11) 0.0016(11)
C27 0.0182(14) 0.0290(16) 0.0184(14) 0.0062(13) -0.0000(11) 0.0034(12)
C16 0.0202(15) 0.0263(16) 0.0206(15) 0.0042(13) 0.0050(12) 0.0052(12)
C4 0.0320(18) 0.047(2) 0.0163(15) 0.0216(16) 0.0067(13) 0.0034(14)
C2 0.0179(15) 0.0376(18) 0.0162(14) -0.0029(13) 0.0009(11) 0.0025(13)
C13 0.0271(16) 0.0307(17) 0.0180(14) 0.0038(14) 0.0029(12) 0.0056(12)
C3 0.0218(15) 0.049(2) 0.0157(14) 0.0149(15) 0.0091(12) 0.0066(14)
C10 0.0366(19) 0.0357(18) 0.0232(16) 0.0142(15) 0.0122(14) 0.0005(13)
C9 0.0358(19) 0.0352(19) 0.0225(16) 0.0073(15) 0.0042(14) -0.0033(14)
C8 0.0266(17) 0.0382(19) 0.0224(16) 0.0029(15) -0.0021(13) 0.0063(14)
C14 0.0312(18) 0.0293(17) 0.0297(17) 0.0061(14) 0.0071(14) -0.0035(14)
C15 0.0341(19) 0.0298(18) 0.0370(19) 0.0101(15) 0.0076(15) -0.0049(14)
C5 0.0366(19) 0.0287(17) 0.0241(16) 0.0125(15) -0.0011(14) -0.0001(13)
C1 0.0339(18) 0.0293(17) 0.0229(16) 0.0006(15) -0.0039(14) 0.0046(13)
C6 0.0295(18) 0.0327(19) 0.047(2) 0.0135(15) 0.0029(16) 0.0058(16)
C12 0.0358(19) 0.0366(19) 0.0279(17) 0.0118(16) 0.0051(14) 0.0097(14)
C7 0.0318(19) 0.037(2) 0.039(2) 0.0101(16) 0.0002(15) 0.0123(16)
C11 0.0336(18) 0.0377(19) 0.0329(18) 0.0179(16) 0.0050(15) 0.0043(15)
O1W 0.072(2) 0.086(3) 0.055(2) 0.028(2) 0.0051(18) -0.0129(18)

loop_
_atom_type_symbol
_atom_type_scat_dispersion_real
_atom_type_scat_dispersion_imag
_atom_type_scat_Cromer_Mann_a1
_atom_type_scat_Cromer_Mann_a2
_atom_type_scat_Cromer_Mann_a3
_atom_type_scat_Cromer_Mann_a4
_atom_type_scat_Cromer_Mann_b1
_atom_type_scat_Cromer_Mann_b2
_atom_type_scat_Cromer_Mann_b3
_atom_type_scat_Cromer_Mann_b4
_atom_type_scat_Cromer_Mann_c
_atom_type_scat_source
_atom_type_scat_dispersion_source
H 0.00000 0.00000 0.49300 0.32291 0.14019 0.04081 10.51090 26.12570 3.14236 57.79970 0.0030380000826 'International Tables Volume C Table 6.1.1.4 (pp. 500-502)' 'Henke, Gullikson and Davis, At. Data and Nucl. Data Tables, 1993, 54, 2'
C 0.01920 0.00962 2.31000 1.02000 1.58860 0.86500 20.84390 10.20750 0.56870 51.65120 0.215599998832 'International Tables Volume C Table 6.1.1.4 (pp. 500-502)' 'Henke, Gullikson and Davis, At. Data and Nucl. Data Tables, 1993, 54, 2'
Zn -1.55628 0.70462 14.07430 7.03180 5.16520 2.41000 3.26550 0.23330 10.31630 58.70970 1.30410003662 'International Tables Volume C Table 6.1.1.4 (pp. 500-502)' 'Henke, Gullikson and Davis, At. Data and Nucl. Data Tables, 1993, 54, 2'
O 0.05239 0.03377 3.04850 2.28680 1.54630 0.86700 13.27710 5.70110 0.32390 32.90890 0.250800013542 'International Tables Volume C Table 6.1.1.4 (pp. 500-502)' 'Henke, Gullikson and Davis, At. Data and Nucl. Data Tables, 1993, 54, 2'
N 0.03256 0.01839 12.21260 3.13220 2.01250 1.16630 0.00570 9.89330 28.99750 0.58260 -11.5290002823 'International Tables Volume C Table 6.1.1.4 (pp. 500-502)' 'Henke, Gullikson and Davis, At. Data and Nucl. Data Tables, 1993, 54, 2'

loop_
_geom_angle_atom_site_label_1
_geom_angle_atom_site_label_2
_geom_angle_atom_site_label_3
_geom_angle
_geom_angle_site_symmetry_1
_geom_angle_site_symmetry_3
O1 Zn1 O1 180.0 2_877 .
N1 Zn1 O1 95.82(8) 2_877 .
N1 Zn1 O1 84.18(8) . .
N1 Zn1 O1 95.82(8) . 2_877
N1 Zn1 O1 84.18(8) 2_877 2_877
N1 Zn1 N1 180.0 2_877 .
N2 Zn1 O1 92.80(9) . 2_877
N2 Zn1 O1 87.20(9) . .
N2 Zn1 O1 87.20(9) 2_877 2_877
N2 Zn1 O1 92.80(9) 2_877 .
N2 Zn1 N1 94.59(10) 2_877 .
N2 Zn1 N1 85.41(10) . .
N2 Zn1 N1 94.59(10) . 2_877
N2 Zn1 N1 85.41(10) 2_877 2_877
N2 Zn1 N2 180.0 2_877 .
O5 Zn2 O3 177.27(8) . .
N5 Zn2 O3 97.55(9) . .
N5 Zn2 O5 84.23(9) . .
N3 Zn2 O3 91.04(9) . .
N3 Zn2 O5 90.77(9) . .
N3 Zn2 N5 97.48(11) . .
N4 Zn2 O3 90.98(9) . .
N4 Zn2 O5 87.17(9) . .
N4 Zn2 N5 171.26(10) . .
N4 Zn2 N3 84.18(11) . .
N6 Zn2 O3 95.27(9) . .
N6 Zn2 O5 82.82(10) . .
N6 Zn2 N5 84.88(11) . .
N6 Zn2 N3 172.93(10) . .
N6 Zn2 N4 92.51(11) . .
C20 O1 Zn1 129.68(19) . .
C16 O3 Zn2 127.3(2) . .
C27 O5 Zn2 139.4(2) . .
C31 O8 H8 109.5 . .
H1 N1 Zn1 107.37(6) . .
C2 N1 Zn1 115.79(19) . .
C2 N1 H1 107.37(14) . .
C3 N1 Zn1 105.72(18) . .
C3 N1 H1 107.37(15) . .
C3 N1 C2 112.8(2) . .
H2 N2 Zn1 107.51(7) . .
C4 N2 Zn1 105.00(19) . .
C4 N2 H2 107.51(15) . .
C5 N2 Zn1 114.39(19) . .
C5 N2 H2 107.51(16) . .
C5 N2 C4 114.5(3) . .
H5 N5 Zn2 107.35(7) . .
C13 N5 Zn2 114.32(19) . .
C13 N5 H5 107.35(15) . .
C14 N5 Zn2 106.22(19) . .
C14 N5 H5 107.35(16) . .
C14 N5 C13 113.9(3) . .
H3 N3 Zn2 107.41(7) . .
C10 N3 Zn2 105.8(2) . .
C10 N3 H3 107.41(17) . .
C11 N3 Zn2 115.0(2) . .
C11 N3 H3 107.41(17) . .
C11 N3 C10 113.4(3) . .
H4 N4 Zn2 106.82(7) . .
C9 N4 Zn2 106.07(19) . .
C9 N4 H4 106.82(17) . .
C8 N4 Zn2 115.0(2) . .
C8 N4 H4 106.82(16) . .
C8 N4 C9 114.7(3) . .
H6 N6 Zn2 107.21(7) . .
C15 N6 Zn2 106.0(2) . .
C15 N6 H6 107.21(17) . .
C6 N6 Zn2 113.3(2) . .
C6 N6 H6 107.21(18) . .
C6 N6 C15 115.4(3) . .
C18 C19 C21 119.6(3) . .
C20 C19 C21 120.6(3) . .
C20 C19 C18 119.8(2) . .
H21 C21 C19 119.65(17) . .
C22 C21 C19 120.7(3) . .
C22 C21 H21 119.65(16) . .
C23 C17 C18 119.4(3) . .
C16 C17 C18 121.6(2) . .
C16 C17 C23 119.1(3) . .
C24 C25 H25 119.59(16) . .
C26 C25 H25 119.59(17) 2_876 .
C26 C25 C24 120.8(3) 2_876 .
C26 C24 C25 118.3(2) . .
C22 C24 C25 121.8(3) . .
C22 C24 C26 119.9(2) . .
C24 C26 C25 120.9(3) . 2_876
H26 C26 C25 119.57(17) . 2_876
H26 C26 C24 119.57(16) . .
C24 C22 C21 121.5(2) . .
C23 C22 C21 118.8(2) . .
C23 C22 C24 119.7(2) . .
C37 C36 H36 119.55(17) . .
C35 C36 H36 119.55(17) . .
C35 C36 C37 120.9(3) . .
C28 C32 H32 119.11(16) . .
C33 C32 H32 119.11(16) . .
C33 C32 C28 121.8(3) . .
C17 C18 C19 120.2(2) . .
H18 C18 C19 119.88(16) . .
H18 C18 C17 119.88(16) . .
C31 C30 C29 119.5(3) . .
C34 C30 C29 119.8(3) . .
C34 C30 C31 119.9(3) . .
H37 C37 C36 119.90(17) . .
C35 C37 C36 120.2(3) 2_556 .
C35 C37 H37 119.90(17) 2_556 .
C29 C28 C32 119.2(3) . .
C27 C28 C32 119.7(2) . .
C27 C28 C29 121.0(3) . .
C28 C29 C30 120.1(3) . .
H29 C29 C30 119.94(16) . .
H29 C29 C28 119.94(17) . .
C37 C35 C36 118.9(3) 2_556 .
C33 C35 C36 121.2(3) . .
C33 C35 C37 119.9(3) . 2_556
C22 C23 C17 121.2(3) . .
H23 C23 C17 119.41(17) . .
H23 C23 C22 119.41(16) . .
O8 C31 O7 123.6(3) . .
C30 C31 O7 123.8(3) . .
C30 C31 O8 112.5(3) . .
H34 C34 C30 119.53(16) . .
C33 C34 C30 120.9(3) . .
C33 C34 H34 119.53(17) . .
O2 C20 O1 123.7(3) . .
C19 C20 O1 118.2(3) . .
C19 C20 O2 118.1(2) . .
C35 C33 C32 121.9(2) . .
C34 C33 C32 118.1(3) . .
C34 C33 C35 120.0(3) . .
O5 C27 O6 126.0(3) . .
C28 C27 O6 118.7(3) . .
C28 C27 O5 115.3(3) . .
O4 C16 O3 125.7(3) . .
C17 C16 O3 117.5(3) . .
C17 C16 O4 116.8(3) . .
H4a C4 N2 109.61(15) . .
H4b C4 N2 109.61(16) . .
H4b C4 H4a 108.1 . .
C3 C4 N2 110.2(3) . .
C3 C4 H4a 109.61(15) . .
C3 C4 H4b 109.61(17) . .
H2a C2 N1 108.89(15) . .
H2b C2 N1 108.89(15) . .
H2b C2 H2a 107.7 . .
C1 C2 N1 113.4(3) . .
C1 C2 H2a 108.89(17) . .
C1 C2 H2b 108.89(17) . .
H13a C13 N5 109.17(16) . .
H13b C13 N5 109.17(15) . .
H13b C13 H13a 107.9 . .
C12 C13 N5 112.2(3) . .
C12 C13 H13a 109.17(17) . .
C12 C13 H13b 109.17(17) . .
C4 C3 N1 109.4(3) . .
H3a C3 N1 109.79(14) . .
H3a C3 C4 109.79(16) . .
H3b C3 N1 109.79(15) . .
H3b C3 C4 109.79(16) . .
H3b C3 H3a 108.2 . .
H10a C10 N3 109.80(17) . .
H10b C10 N3 109.80(17) . .
H10b C10 H10a 108.2 . .
C9 C10 N3 109.4(3) . .
C9 C10 H10a 109.80(19) . .
C9 C10 H10b 109.80(18) . .
C10 C9 N4 108.7(3) . .
H9a C9 N4 109.95(16) . .
H9a C9 C10 109.95(17) . .
H9b C9 N4 109.95(17) . .
H9b C9 C10 109.95(18) . .
H9b C9 H9a 108.3 . .
H8a C8 N4 108.99(16) . .
H8b C8 N4 108.99(17) . .
H8b C8 H8a 107.8 . .
C7 C8 N4 113.0(3) . .
C7 C8 H8a 108.99(19) . .
C7 C8 H8b 108.99(18) . .
H14a C14 N5 109.66(16) . .
H14b C14 N5 109.66(16) . .
H14b C14 H14a 108.2 . .
C15 C14 N5 110.0(3) . .
C15 C14 H14a 109.66(18) . .
C15 C14 H14b 109.66(18) . .
C14 C15 N6 108.8(3) . .
H15a C15 N6 109.93(17) . .
H15a C15 C14 109.93(18) . .
H15b C15 N6 109.93(17) . .
H15b C15 C14 109.93(18) . .
H15b C15 H15a 108.3 . .
H5a C5 N2 109.39(17) . .
H5b C5 N2 109.39(16) . .
H5b C5 H5a 108.0 . .
C1 C5 N2 111.2(3) 2_877 .
C1 C5 H5a 109.39(18) 2_877 .
C1 C5 H5b 109.39(17) 2_877 .
C5 C1 C2 117.1(3) 2_877 .
H1a C1 C2 108.03(17) . .
H1a C1 C5 108.03(17) . 2_877
H1b C1 C2 108.03(17) . .
H1b C1 C5 108.03(18) . 2_877
H1b C1 H1a 107.3 . .
H6a C6 N6 109.41(18) . .
H6b C6 N6 109.41(18) . .
H6b C6 H6a 108.0 . .
C7 C6 N6 111.1(3) . .
C7 C6 H6a 109.41(19) . .
C7 C6 H6b 109.41(19) . .
H12a C12 C13 108.42(18) . .
H12b C12 C13 108.42(18) . .
H12b C12 H12a 107.5 . .
C11 C12 C13 115.4(3) . .
C11 C12 H12a 108.42(19) . .
C11 C12 H12b 108.42(19) . .
C6 C7 C8 116.1(3) . .
H7a C7 C8 108.26(19) . .
H7a C7 C6 108.26(19) . .
H7b C7 C8 108.26(19) . .
H7b C7 C6 108.26(19) . .
H7b C7 H7a 107.4 . .
C12 C11 N3 112.2(3) . .
H11a C11 N3 109.16(17) . .
H11a C11 C12 109.16(19) . .
H11b C11 N3 109.16(18) . .
H11b C11 C12 109.16(19) . .
H11b C11 H11a 107.9 . .
H1Wb O1W H1Wa 104.5 . .

loop_
_geom_bond_atom_site_label_1
_geom_bond_atom_site_label_2
_geom_bond_distance
_geom_bond_site_symmetry_2
Zn1 O1 2.2805(19) 2_877
Zn1 O1 2.2805(19) .
Zn1 N1 2.082(2) 2_877
Zn1 N1 2.082(2) .
Zn1 N2 2.104(3) .
Zn1 N2 2.104(3) 2_877
Zn2 O3 2.169(2) .
Zn2 O5 2.272(2) .
Zn2 N5 2.078(3) .
Zn2 N3 2.108(3) .
Zn2 N4 2.106(3) .
Zn2 N6 2.108(3) .
O1 C20 1.254(3) .
O6 C27 1.245(4) .
O3 C16 1.266(3) .
O5 C27 1.262(4) .
O2 C20 1.269(4) .
O7 C31 1.208(4) .
O4 C16 1.251(4) .
O8 H8 0.8200 .
O8 C31 1.333(4) .
N1 H1 0.9100 .
N1 C2 1.471(4) .
N1 C3 1.470(4) .
N2 H2 0.9100 .
N2 C4 1.483(4) .
N2 C5 1.468(4) .
N5 H5 0.9100 .
N5 C13 1.468(4) .
N5 C14 1.483(4) .
N3 H3 0.9100 .
N3 C10 1.474(4) .
N3 C11 1.490(4) .
N4 H4 0.9100 .
N4 C9 1.469(4) .
N4 C8 1.469(4) .
N6 H6 0.9100 .
N6 C15 1.471(4) .
N6 C6 1.475(4) .
C19 C21 1.400(4) .
C19 C18 1.391(4) .
C19 C20 1.513(4) .
C21 H21 0.9300 .
C21 C22 1.398(4) .
C17 C18 1.397(4) .
C17 C23 1.397(4) .
C17 C16 1.518(4) .
C25 H25 0.9300 .
C25 C24 1.391(4) .
C25 C26 1.389(4) 2_876
C24 C26 1.396(4) .
C24 C22 1.503(3) .
C26 H26 0.9300 .
C22 C23 1.389(4) .
C36 H36 0.9300 .
C36 C37 1.379(4) .
C36 C35 1.396(4) .
C32 H32 0.9300 .
C32 C28 1.386(4) .
C32 C33 1.401(4) .
C18 H18 0.9300 .
C30 C29 1.400(4) .
C30 C31 1.482(4) .
C30 C34 1.388(4) .
C37 H37 0.9300 .
C37 C35 1.406(4) 2_556
C28 C29 1.390(4) .
C28 C27 1.523(4) .
C29 H29 0.9300 .
C35 C33 1.481(4) .
C23 H23 0.9300 .
C34 H34 0.9300 .
C34 C33 1.397(4) .
C4 H4a 0.9700 .
C4 H4b 0.9700 .
C4 C3 1.514(5) .
C2 H2a 0.9700 .
C2 H2b 0.9700 .
C2 C1 1.525(5) .
C13 H13a 0.9700 .
C13 H13b 0.9700 .
C13 C12 1.530(5) .
C3 H3a 0.9700 .
C3 H3b 0.9700 .
C10 H10a 0.9700 .
C10 H10b 0.9700 .
C10 C9 1.522(5) .
C9 H9a 0.9700 .
C9 H9b 0.9700 .
C8 H8a 0.9700 .
C8 H8b 0.9700 .
C8 C7 1.515(5) .
C14 H14a 0.9700 .
C14 H14b 0.9700 .
C14 C15 1.522(5) .
C15 H15a 0.9700 .
C15 H15b 0.9700 .
C5 H5a 0.9700 .
C5 H5b 0.9700 .
C5 C1 1.528(5) 2_877
C1 H1a 0.9700 .
C1 H1b 0.9700 .
C6 H6a 0.9700 .
C6 H6b 0.9700 .
C6 C7 1.523(5) .
C12 H12a 0.9700 .
C12 H12b 0.9700 .
C12 C11 1.524(5) .
C7 H7a 0.9700 .
C7 H7b 0.9700 .
C11 H11a 0.9700 .
C11 H11b 0.9700 .
O1W H1Wa 0.8501 .
O1W H1Wb 0.8501 .

loop_
_geom_torsion_atom_site_label_1
_geom_torsion_atom_site_label_2
_geom_torsion_atom_site_label_3
_geom_torsion_atom_site_label_4
_geom_torsion
_geom_torsion_site_symmetry_1
_geom_torsion_site_symmetry_2
_geom_torsion_site_symmetry_3
_geom_torsion_site_symmetry_4
Zn1 O1 C20 O2 -1.2(3) . . . .
Zn1 O1 C20 O2 -1.2(3) 2_877 . . .
Zn1 O1 C20 C19 178.8(2) 2_877 . . .
Zn1 O1 C20 C19 178.8(2) . . . .
Zn1 N1 C2 C1 53.0(2) . . . .
Zn1 N1 C2 C1 53.0(2) 2_877 . . .
Zn1 N1 C3 C4 -41.89(18) . . . .
Zn1 N1 C3 C4 -41.89(18) 2_877 . . .
Zn1 N2 C4 C3 -38.79(18) . . . .
Zn1 N2 C4 C3 -38.79(18) 2_877 . . .
Zn1 N2 C5 C1 -58.7(2) . 2_877 2_877 .
Zn1 N2 C5 C1 58.7(2) . . . 2_877
Zn2 O3 C16 O4 5.8(3) . . . .
Zn2 O3 C16 C17 -173.2(2) . . . .
Zn2 O5 C27 O6 -13.1(3) . . . .
Zn2 O5 C27 C28 165.3(3) . . . .
Zn2 N5 C13 C12 55.3(2) . . . .
Zn2 N5 C14 C15 -39.7(2) . . . .
Zn2 N3 C10 C9 41.1(2) . . . .
Zn2 N3 C11 C12 -50.4(2) . . . .
Zn2 N4 C9 C10 42.37(19) . . . .
Zn2 N4 C8 C7 -56.6(2) . . . .
Zn2 N6 C15 C14 -41.0(2) . . . .
Zn2 N6 C6 C7 62.2(2) . . . .
O1 C20 C19 C21 169.0(3) . . . .
O1 C20 C19 C18 -10.3(3) . . . .
O6 C27 C28 C32 -176.7(3) . . . .
O6 C27 C28 C29 6.0(4) . . . .
O3 C16 C17 C18 9.6(3) . . . .
O3 C16 C17 C23 -170.0(3) . . . .
O5 C27 C28 C32 4.8(3) . . . .
O5 C27 C28 C29 -172.4(3) . . . .
O2 C20 C19 C21 -10.9(3) . . . .
O2 C20 C19 C18 169.7(3) . . . .
O7 C31 C30 C29 -2.3(4) . . . .
O7 C31 C30 C34 -172.5(3) . . . .
O4 C16 C17 C18 -169.5(3) . . . .
O4 C16 C17 C23 10.9(4) . . . .
O8 C31 C30 C29 174.6(3) . . . .
O8 C31 C30 C34 4.4(3) . . . .
N1 C2 C1 C5 -68.6(3) . . . 2_877
N1 C3 C4 N2 56.4(2) . . . .
N2 C5 C1 C2 -71.8(3) . . 2_877 2_877
N5 C13 C12 C11 -76.6(3) . . . .
N5 C14 C15 N6 56.0(3) . . . .
N3 C10 C9 N4 -58.0(3) . . . .
N3 C11 C12 C13 73.3(3) . . . .
N4 C8 C7 C6 69.3(3) . . . .
N6 C6 C7 C8 -72.5(3) . . . .
C19 C21 C22 C24 176.2(3) . . . .
C19 C21 C22 C23 -2.3(3) . . . .
C19 C18 C17 C23 -2.1(3) . . . .
C19 C18 C17 C16 178.3(3) . . . .
C21 C22 C24 C25 42.9(3) . . . .
C21 C22 C24 C26 -136.7(3) . . . .
C21 C22 C23 C17 2.1(3) . . . .
C17 C23 C22 C24 -176.5(3) . . . .
C25 C24 C26 C25 -0.0(3) . . . 2_876
C25 C24 C22 C23 -138.6(3) . . . .
C25 C26 C24 C25 -0.0(3) 2_876 . . .
C25 C26 C24 C22 179.6(3) 2_876 . . .
C36 C37 C35 C36 0.4(3) . . 2_556 2_556
C36 C37 C35 C33 -179.9(3) . . 2_556 2_556
C36 C35 C37 C36 -0.4(3) . . 2_556 2_556
C36 C35 C33 C32 139.5(3) . . . .
C36 C35 C33 C34 -42.8(3) . . . .
C32 C28 C29 C30 0.8(3) . . . .
C32 C33 C35 C37 -40.8(3) . . . 2_556
C32 C33 C34 C30 2.0(3) . . . .
C30 C29 C28 C27 178.1(3) . . . .
C30 C34 C33 C35 -175.8(3) . . . .
C37 C35 C33 C34 136.9(3) 2_556 . . .

_cod_database_fobs_code 1565990
